data_7020019
loop_
_publ_author_name
'Wu, Adam'
'Patrick, Brian O.'
'Chung, Enoch'
'James, Brian R.'

_publ_section_title
;
 Hydrogenolysis of \b-O-4 lignin model dimers by a ruthenium-xantphos
 catalyst.
;
_journal_issue 36
_journal_name_full 'Dalton transactions (Cambridge, England : 2003)'
_journal_page_first 11093
_journal_page_last 11106
_journal_paper_doi 10.1039/c2dt31065a
_journal_volume 41
_journal_year 2012
_chemical_formula_sum 'C17 H18 O5'
_chemical_formula_weight 302.31
_chemical_name_systematic
;
?
;
_space_group_IT_number 4
_symmetry_cell_setting monoclinic
_symmetry_space_group_name_Hall 'P 2yb'
_symmetry_space_group_name_H-M 'P 1 21 1'
_atom_sites_solution_hydrogens geom
_atom_sites_solution_primary direct
_atom_sites_solution_secondary difmap
_audit_creation_method SHELXL-97
_cell_angle_alpha 90.00
_cell_angle_beta 93.661(2)
_cell_angle_gamma 90.00
_cell_formula_units_Z 4
_cell_length_a 5.4510(3)
_cell_length_b 15.0943(9)
_cell_length_c 18.1232(10)
_cell_measurement_reflns_used 9894
_cell_measurement_temperature 90.0(1)
_cell_measurement_theta_max 67.63
_cell_measurement_theta_min 2.44
_cell_volume 1488.12(15)
_computing_structure_refinement 'SHELXL-97 (Sheldrick, 2008)'
_diffrn_ambient_temperature 90.0(1)
_diffrn_measured_fraction_theta_full 0.974
_diffrn_measured_fraction_theta_max 0.974
_diffrn_measurement_device_type 'Bruker APEX DUO'
_diffrn_measurement_method 'area detector'
_diffrn_radiation_monochromator graphite
_diffrn_radiation_source 'fine-focus sealed tube'
_diffrn_radiation_type CuK\a
_diffrn_radiation_wavelength 1.54178
_diffrn_reflns_av_R_equivalents 0.0307
_diffrn_reflns_av_sigmaI/netI 0.0199
_diffrn_reflns_limit_h_max 6
_diffrn_reflns_limit_h_min -6
_diffrn_reflns_limit_k_max 17
_diffrn_reflns_limit_k_min -17
_diffrn_reflns_limit_l_max 21
_diffrn_reflns_limit_l_min -21
_diffrn_reflns_number 27645
_diffrn_reflns_theta_full 67.96
_diffrn_reflns_theta_max 67.96
_diffrn_reflns_theta_min 2.44
_exptl_absorpt_coefficient_mu 0.823
_exptl_absorpt_correction_T_max 0.921
_exptl_absorpt_correction_T_min 0.758
_exptl_absorpt_correction_type multi-scan
_exptl_absorpt_process_details 'SADABS, Sheldrick (2008)'
_exptl_crystal_colour colourless
_exptl_crystal_density_diffrn 1.349
_exptl_crystal_density_method 'not measured'
_exptl_crystal_description blade
_exptl_crystal_F_000 640
_exptl_crystal_size_max 0.43
_exptl_crystal_size_mid 0.19
_exptl_crystal_size_min 0.10
_refine_diff_density_max 0.156
_refine_diff_density_min -0.217
_refine_diff_density_rms 0.043
_refine_ls_abs_structure_details 'Flack H D (1983), Acta Cryst. A39, 876-881'
_refine_ls_abs_structure_Flack 0.15(11)
_refine_ls_extinction_method none
_refine_ls_goodness_of_fit_ref 1.026
_refine_ls_hydrogen_treatment mixed
_refine_ls_matrix_type full
_refine_ls_number_parameters 409
_refine_ls_number_reflns 5231
_refine_ls_number_restraints 1
_refine_ls_restrained_S_all 1.026
_refine_ls_R_factor_all 0.0346
_refine_ls_R_factor_gt 0.0344
_refine_ls_shift/su_max 0.001
_refine_ls_shift/su_mean 0.000
_refine_ls_structure_factor_coef Fsqd
_refine_ls_weighting_details 'calc w=1/[\s^2^(Fo^2^)+(0.0696P)^2^+0.2186P] where P=(Fo^2^+2Fc^2^)/3'
_refine_ls_weighting_scheme calc
_refine_ls_wR_factor_gt 0.0900
_refine_ls_wR_factor_ref 0.0902
_reflns_number_gt 5181
_reflns_number_total 5231
_reflns_threshold_expression >2\s(I)
_cod_data_source_file c2dt31065a.txt
_cod_data_source_block bj479
_cod_original_sg_symbol_H-M 'P 21'
_cod_database_code 7020019

loop_
_symmetry_equiv_pos_as_xyz
'x, y, z'
'-x, y+1/2, -z'

loop_
_atom_site_label
_atom_site_type_symbol
_atom_site_fract_x
_atom_site_fract_y
_atom_site_fract_z
_atom_site_U_iso_or_equiv
_atom_site_adp_type
_atom_site_occupancy
_atom_site_symmetry_multiplicity
_atom_site_calc_flag
_atom_site_refinement_flags
C1 C 0.6887(3) 1.13343(10) 0.29844(8) 0.0151(3) Uani 1 1 d .
C2 C 0.5233(3) 1.17433(10) 0.34292(9) 0.0169(3) Uani 1 1 d .
H2 H 0.3897 1.2075 0.3209 0.020 Uiso 1 1 calc R
C3 C 0.5526(3) 1.16695(11) 0.41923(9) 0.0191(3) Uani 1 1 d .
H3 H 0.4401 1.1957 0.4492 0.023 Uiso 1 1 calc R
C4 C 0.7448(3) 1.11796(11) 0.45198(9) 0.0196(3) Uani 1 1 d .
H4 H 0.7629 1.1123 0.5042 0.024 Uiso 1 1 calc R
C5 C 0.9112(3) 1.07714(11) 0.40782(9) 0.0190(3) Uani 1 1 d .
H5 H 1.0443 1.0439 0.4300 0.023 Uiso 1 1 calc R
C6 C 0.8831(3) 1.08485(10) 0.33136(9) 0.0174(3) Uani 1 1 d .
H6 H 0.9971 1.0568 0.3014 0.021 Uiso 1 1 calc R
C7 C 0.6475(3) 1.13879(10) 0.21519(8) 0.0156(3) Uani 1 1 d .
H7 H 0.8000 1.1200 0.1916 0.019 Uiso 1 1 calc R
C8 C 0.4339(3) 1.07823(10) 0.18952(8) 0.0145(3) Uani 1 1 d .
H8 H 0.2873 1.0919 0.2180 0.017 Uiso 1 1 calc R
C9 C 0.3700(3) 1.09166(10) 0.10711(8) 0.0160(3) Uani 1 1 d .
C10 C 0.0717(3) 1.15106(13) 0.02117(9) 0.0264(4) Uani 1 1 d .
H10A H 0.1859 1.1930 0.0003 0.040 Uiso 1 1 calc R
H10B H -0.0934 1.1770 0.0193 0.040 Uiso 1 1 calc R
H10C H 0.0682 1.0961 -0.0076 0.040 Uiso 1 1 calc R
C11 C 0.3470(3) 0.93863(10) 0.24147(8) 0.0154(3) Uani 1 1 d .
C12 C 0.1432(3) 0.90178(10) 0.20173(8) 0.0164(3) Uani 1 1 d .
C13 C -0.0207(3) 0.85013(10) 0.23878(9) 0.0187(3) Uani 1 1 d .
H13 H -0.1587 0.8241 0.2124 0.022 Uiso 1 1 calc R
C14 C 0.0183(3) 0.83672(11) 0.31466(9) 0.0198(3) Uani 1 1 d .
H14 H -0.0945 0.8018 0.3400 0.024 Uiso 1 1 calc R
C15 C 0.2193(3) 0.87368(11) 0.35355(9) 0.0190(3) Uani 1 1 d .
H15 H 0.2443 0.8642 0.4053 0.023 Uiso 1 1 calc R
C16 C 0.3853(3) 0.92492(11) 0.31663(9) 0.0175(3) Uani 1 1 d .
H16 H 0.5241 0.9503 0.3431 0.021 Uiso 1 1 calc R
C17 C -0.0954(3) 0.89262(12) 0.08684(9) 0.0236(3) Uani 1 1 d .
H17A H -0.0999 0.8277 0.0855 0.035 Uiso 1 1 calc R
H17B H -0.0960 0.9157 0.0363 0.035 Uiso 1 1 calc R
H17C H -0.2398 0.9148 0.1105 0.035 Uiso 1 1 calc R
O1 O 0.5774(2) 1.22558(7) 0.19018(6) 0.0189(2) Uani 1 1 d .
O2 O 0.51286(18) 0.98938(7) 0.20436(6) 0.0158(2) Uani 1 1 d .
O3 O 0.50020(19) 1.07189(8) 0.05867(6) 0.0210(2) Uani 1 1 d .
O4 O 0.15204(19) 1.13208(7) 0.09708(6) 0.0193(2) Uani 1 1 d .
O5 O 0.12360(19) 0.92129(8) 0.12813(6) 0.0210(2) Uani 1 1 d .
H1O H 0.701(5) 1.2546(17) 0.1901(14) 0.036(6) Uiso 1 1 d .
C18 C 0.2024(3) 0.38030(10) 0.32696(8) 0.0158(3) Uani 1 1 d .
C19 C 0.0356(3) 0.33496(11) 0.36868(9) 0.0185(3) Uani 1 1 d .
H19 H -0.0978 0.3037 0.3445 0.022 Uiso 1 1 calc R
C20 C 0.0640(3) 0.33543(11) 0.44525(9) 0.0200(3) Uani 1 1 d .
H20 H -0.0499 0.3043 0.4732 0.024 Uiso 1 1 calc R
C21 C 0.2573(3) 0.38093(11) 0.48143(9) 0.0209(3) Uani 1 1 d .
H21 H 0.2756 0.3813 0.5339 0.025 Uiso 1 1 calc R
C22 C 0.4241(3) 0.42603(11) 0.44022(9) 0.0201(3) Uani 1 1 d .
H22 H 0.5578 0.4570 0.4645 0.024 Uiso 1 1 calc R
C23 C 0.3954(3) 0.42581(11) 0.36357(9) 0.0181(3) Uani 1 1 d .
H23 H 0.5091 0.4572 0.3358 0.022 Uiso 1 1 calc R
C24 C 0.1624(3) 0.38400(10) 0.24372(8) 0.0159(3) Uani 1 1 d .
H24 H 0.3162 0.4052 0.2221 0.019 Uiso 1 1 calc R
C25 C -0.0488(3) 0.44772(10) 0.22163(8) 0.0147(3) Uani 1 1 d .
H25 H -0.1961 0.4321 0.2492 0.018 Uiso 1 1 calc R
C26 C -0.1133(3) 0.44175(10) 0.13889(9) 0.0164(3) Uani 1 1 d .
C27 C -0.4104(3) 0.38644(12) 0.04984(9) 0.0253(4) Uani 1 1 d .
H27A H -0.4272 0.4437 0.0245 0.038 Uiso 1 1 calc R
H27B H -0.5695 0.3560 0.0470 0.038 Uiso 1 1 calc R
H27C H -0.2891 0.3500 0.0261 0.038 Uiso 1 1 calc R
C28 C -0.1323(3) 0.58227(10) 0.28211(8) 0.0157(3) Uani 1 1 d .
C29 C -0.3366(3) 0.62298(10) 0.24533(9) 0.0170(3) Uani 1 1 d .
C30 C -0.4991(3) 0.66997(10) 0.28656(9) 0.0185(3) Uani 1 1 d .
H30 H -0.6381 0.6983 0.2626 0.022 Uiso 1 1 calc R
C31 C -0.4577(3) 0.67548(10) 0.36296(9) 0.0183(3) Uani 1 1 d .
H31 H -0.5709 0.7070 0.3909 0.022 Uiso 1 1 calc R
C32 C -0.2545(3) 0.63585(10) 0.39900(9) 0.0189(3) Uani 1 1 d .
H32 H -0.2270 0.6408 0.4511 0.023 Uiso 1 1 calc R
C33 C -0.0908(3) 0.58867(10) 0.35784(9) 0.0168(3) Uani 1 1 d .
H33 H 0.0489 0.5610 0.3819 0.020 Uiso 1 1 calc R
C34 C -0.5708(3) 0.64681(13) 0.13136(9) 0.0244(3) Uani 1 1 d .
H34A H -0.7184 0.6211 0.1510 0.037 Uiso 1 1 calc R
H34B H -0.5668 0.6322 0.0788 0.037 Uiso 1 1 calc R
H34C H -0.5736 0.7113 0.1374 0.037 Uiso 1 1 calc R
O6 O 0.0925(2) 0.30016(7) 0.21163(6) 0.0192(2) Uani 1 1 d .
O7 O 0.03301(19) 0.53491(7) 0.24187(6) 0.0160(2) Uani 1 1 d .
O8 O 0.0155(2) 0.46755(8) 0.09178(6) 0.0216(2) Uani 1 1 d .
O9 O -0.32966(19) 0.40073(7) 0.12662(6) 0.0182(2) Uani 1 1 d .
O10 O -0.3567(2) 0.61137(8) 0.17076(6) 0.0224(3) Uani 1 1 d .
H6O H 0.232(4) 0.2776(16) 0.1984(12) 0.032(6) Uiso 1 1 d .

loop_
_atom_site_aniso_label
_atom_site_aniso_U_11
_atom_site_aniso_U_22
_atom_site_aniso_U_33
_atom_site_aniso_U_23
_atom_site_aniso_U_13
_atom_site_aniso_U_12
C1 0.0136(7) 0.0150(7) 0.0167(7) -0.0008(6) 0.0006(5) -0.0037(6)
C2 0.0135(7) 0.0164(8) 0.0208(8) 0.0009(6) 0.0008(6) 0.0007(5)
C3 0.0196(7) 0.0202(8) 0.0181(7) -0.0018(6) 0.0048(6) -0.0013(6)
C4 0.0221(8) 0.0215(8) 0.0152(7) -0.0003(6) 0.0000(6) -0.0033(6)
C5 0.0149(7) 0.0207(8) 0.0210(8) 0.0005(6) -0.0025(6) 0.0002(6)
C6 0.0131(7) 0.0179(8) 0.0211(7) -0.0014(6) 0.0014(5) -0.0019(6)
C7 0.0147(7) 0.0159(7) 0.0163(7) 0.0002(6) 0.0023(5) 0.0000(6)
C8 0.0129(7) 0.0145(7) 0.0162(7) -0.0008(6) 0.0024(5) 0.0010(6)
C9 0.0156(7) 0.0142(7) 0.0182(7) 0.0007(6) 0.0009(6) -0.0032(5)
C10 0.0270(8) 0.0325(9) 0.0188(8) 0.0038(7) -0.0060(6) 0.0042(7)
C11 0.0139(7) 0.0132(7) 0.0193(7) 0.0006(6) 0.0035(5) 0.0014(6)
C12 0.0169(7) 0.0158(8) 0.0167(7) -0.0009(6) 0.0019(6) 0.0020(6)
C13 0.0154(7) 0.0169(7) 0.0238(8) -0.0010(6) 0.0002(6) -0.0003(6)
C14 0.0169(7) 0.0159(8) 0.0271(8) 0.0028(6) 0.0055(6) 0.0009(6)
C15 0.0212(7) 0.0182(7) 0.0177(7) 0.0032(6) 0.0032(6) 0.0044(6)
C16 0.0153(7) 0.0167(7) 0.0204(7) -0.0001(6) -0.0001(6) 0.0016(6)
C17 0.0186(8) 0.0319(9) 0.0197(7) -0.0045(7) -0.0026(6) -0.0007(7)
O1 0.0208(6) 0.0158(5) 0.0200(5) 0.0034(4) 0.0001(4) -0.0030(5)
O2 0.0142(5) 0.0149(5) 0.0186(5) 0.0020(4) 0.0035(4) 0.0001(4)
O3 0.0209(5) 0.0262(6) 0.0162(5) 0.0000(5) 0.0029(4) 0.0010(5)
O4 0.0166(5) 0.0236(6) 0.0173(5) 0.0018(4) -0.0015(4) 0.0028(4)
O5 0.0194(5) 0.0273(6) 0.0158(5) 0.0007(4) -0.0023(4) -0.0043(4)
C18 0.0148(7) 0.0140(7) 0.0185(7) -0.0014(6) 0.0017(5) 0.0043(5)
C19 0.0168(7) 0.0174(8) 0.0211(8) -0.0005(6) 0.0005(6) -0.0004(6)
C20 0.0204(7) 0.0183(8) 0.0220(8) 0.0014(6) 0.0057(6) 0.0004(6)
C21 0.0232(8) 0.0219(8) 0.0175(7) -0.0005(6) 0.0012(6) 0.0053(6)
C22 0.0158(7) 0.0212(8) 0.0228(8) -0.0018(6) -0.0034(6) 0.0015(6)
C23 0.0135(7) 0.0182(8) 0.0229(8) 0.0012(6) 0.0026(6) 0.0011(6)
C24 0.0144(7) 0.0155(8) 0.0180(7) -0.0018(6) 0.0016(5) -0.0007(6)
C25 0.0127(7) 0.0157(7) 0.0158(7) -0.0009(6) 0.0019(5) -0.0020(6)
C26 0.0149(7) 0.0150(7) 0.0192(7) 0.0001(6) 0.0014(6) 0.0020(6)
C27 0.0255(9) 0.0311(9) 0.0182(8) 0.0006(7) -0.0069(6) -0.0052(7)
C28 0.0133(7) 0.0144(7) 0.0197(7) -0.0002(6) 0.0037(5) -0.0022(6)
C29 0.0174(7) 0.0167(7) 0.0171(7) 0.0015(6) 0.0016(6) -0.0038(6)
C30 0.0154(7) 0.0165(8) 0.0233(8) 0.0034(6) 0.0004(6) 0.0001(6)
C31 0.0168(7) 0.0166(8) 0.0221(8) -0.0012(6) 0.0058(6) -0.0001(6)
C32 0.0200(7) 0.0193(8) 0.0176(7) -0.0006(6) 0.0028(6) -0.0019(6)
C33 0.0150(7) 0.0161(7) 0.0192(7) -0.0010(6) -0.0009(6) -0.0008(6)
C34 0.0193(7) 0.0331(9) 0.0201(8) 0.0034(7) -0.0033(6) 0.0007(7)
O6 0.0194(5) 0.0175(6) 0.0206(5) -0.0052(5) 0.0000(4) 0.0019(4)
O7 0.0134(5) 0.0147(5) 0.0199(5) -0.0031(4) 0.0025(4) -0.0013(4)
O8 0.0204(5) 0.0284(6) 0.0162(5) 0.0009(5) 0.0026(4) -0.0028(5)
O9 0.0169(5) 0.0220(6) 0.0154(5) 0.0004(4) -0.0020(4) -0.0032(4)
O10 0.0203(6) 0.0286(6) 0.0179(5) 0.0002(5) -0.0015(4) 0.0041(5)

loop_
_atom_type_symbol
_atom_type_description
_atom_type_scat_dispersion_real
_atom_type_scat_dispersion_imag
_atom_type_scat_source
C C 0.0181 0.0091 'International Tables Vol C Tables 4.2.6.8 and 6.1.1.4'
H H 0.0000 0.0000 'International Tables Vol C Tables 4.2.6.8 and 6.1.1.4'
O O 0.0492 0.0322 'International Tables Vol C Tables 4.2.6.8 and 6.1.1.4'

loop_
_geom_angle_atom_site_label_1
_geom_angle_atom_site_label_2
_geom_angle_atom_site_label_3
_geom_angle
C2 C1 C6 119.30(14)
C2 C1 C7 119.58(13)
C6 C1 C7 121.06(13)
C3 C2 C1 120.31(14)
C3 C2 H2 119.8
C1 C2 H2 119.8
C4 C3 C2 120.40(14)
C4 C3 H3 119.8
C2 C3 H3 119.8
C3 C4 C5 119.56(14)
C3 C4 H4 120.2
C5 C4 H4 120.2
C6 C5 C4 120.15(14)
C6 C5 H5 119.9
C4 C5 H5 119.9
C5 C6 C1 120.28(14)
C5 C6 H6 119.9
C1 C6 H6 119.9
O1 C7 C1 112.61(12)
O1 C7 C8 105.55(11)
C1 C7 C8 109.44(12)
O1 C7 H7 109.7
C1 C7 H7 109.7
C8 C7 H7 109.7
O2 C8 C9 110.87(12)
O2 C8 C7 106.83(11)
C9 C8 C7 109.90(12)
O2 C8 H8 109.7
C9 C8 H8 109.7
C7 C8 H8 109.7
O3 C9 O4 125.11(14)
O3 C9 C8 125.02(14)
O4 C9 C8 109.82(12)
O4 C10 H10A 109.5
O4 C10 H10B 109.5
H10A C10 H10B 109.5
O4 C10 H10C 109.5
H10A C10 H10C 109.5
H10B C10 H10C 109.5
C16 C11 O2 119.87(13)
C16 C11 C12 120.86(13)
O2 C11 C12 119.27(13)
O5 C12 C13 125.51(14)
O5 C12 C11 115.32(13)
C13 C12 C11 119.17(14)
C12 C13 C14 119.74(14)
C12 C13 H13 120.1
C14 C13 H13 120.1
C15 C14 C13 120.72(14)
C15 C14 H14 119.6
C13 C14 H14 119.6
C14 C15 C16 119.81(15)
C14 C15 H15 120.1
C16 C15 H15 120.1
C11 C16 C15 119.70(14)
C11 C16 H16 120.2
C15 C16 H16 120.2
O5 C17 H17A 109.5
O5 C17 H17B 109.5
H17A C17 H17B 109.5
O5 C17 H17C 109.5
H17A C17 H17C 109.5
H17B C17 H17C 109.5
C7 O1 H1O 106.9(18)
C11 O2 C8 114.26(11)
C9 O4 C10 115.60(12)
C12 O5 C17 117.12(12)
C23 C18 C19 118.85(14)
C23 C18 C24 121.01(14)
C19 C18 C24 120.02(13)
C20 C19 C18 120.24(14)
C20 C19 H19 119.9
C18 C19 H19 119.9
C19 C20 C21 120.59(15)
C19 C20 H20 119.7
C21 C20 H20 119.7
C20 C21 C22 119.43(15)
C20 C21 H21 120.3
C22 C21 H21 120.3
C23 C22 C21 120.03(14)
C23 C22 H22 120.0
C21 C22 H22 120.0
C22 C23 C18 120.86(15)
C22 C23 H23 119.6
C18 C23 H23 119.6
O6 C24 C18 112.94(12)
O6 C24 C25 105.78(11)
C18 C24 C25 109.99(12)
O6 C24 H24 109.3
C18 C24 H24 109.3
C25 C24 H24 109.3
O7 C25 C26 110.87(12)
O7 C25 C24 107.06(11)
C26 C25 C24 110.03(12)
O7 C25 H25 109.6
C26 C25 H25 109.6
C24 C25 H25 109.6
O8 C26 O9 125.42(14)
O8 C26 C25 124.85(14)
O9 C26 C25 109.70(12)
O9 C27 H27A 109.5
O9 C27 H27B 109.5
H27A C27 H27B 109.5
O9 C27 H27C 109.5
H27A C27 H27C 109.5
H27B C27 H27C 109.5
C33 C28 O7 119.10(13)
C33 C28 C29 121.12(14)
O7 C28 C29 119.79(13)
O10 C29 C30 125.89(14)
O10 C29 C28 115.28(13)
C30 C29 C28 118.83(14)
C29 C30 C31 119.83(14)
C29 C30 H30 120.1
C31 C30 H30 120.1
C32 C31 C30 121.15(14)
C32 C31 H31 119.4
C30 C31 H31 119.4
C31 C32 C33 119.21(14)
C31 C32 H32 120.4
C33 C32 H32 120.4
C28 C33 C32 119.86(14)
C28 C33 H33 120.1
C32 C33 H33 120.1
O10 C34 H34A 109.5
O10 C34 H34B 109.5
H34A C34 H34B 109.5
O10 C34 H34C 109.5
H34A C34 H34C 109.5
H34B C34 H34C 109.5
C24 O6 H6O 103.9(15)
C28 O7 C25 113.89(11)
C26 O9 C27 116.04(12)
C29 O10 C34 117.31(12)

loop_
_geom_bond_atom_site_label_1
_geom_bond_atom_site_label_2
_geom_bond_distance
C1 C2 1.391(2)
C1 C6 1.391(2)
C1 C7 1.513(2)
C2 C3 1.387(2)
C2 H2 0.9500
C3 C4 1.385(2)
C3 H3 0.9500
C4 C5 1.391(2)
C4 H4 0.9500
C5 C6 1.389(2)
C5 H5 0.9500
C6 H6 0.9500
C7 O1 1.4303(19)
C7 C8 1.529(2)
C7 H7 1.0000
C8 O2 1.4288(18)
C8 C9 1.525(2)
C8 H8 1.0000
C9 O3 1.2011(19)
C9 O4 1.3377(19)
C10 O4 1.4455(18)
C10 H10A 0.9800
C10 H10B 0.9800
C10 H10C 0.9800
C11 C16 1.380(2)
C11 O2 1.3906(18)
C11 C12 1.400(2)
C12 O5 1.3634(19)
C12 C13 1.391(2)
C13 C14 1.393(2)
C13 H13 0.9500
C14 C15 1.382(2)
C14 H14 0.9500
C15 C16 1.393(2)
C15 H15 0.9500
C16 H16 0.9500
C17 O5 1.4345(19)
C17 H17A 0.9800
C17 H17B 0.9800
C17 H17C 0.9800
O1 H1O 0.80(3)
C18 C23 1.389(2)
C18 C19 1.398(2)
C18 C24 1.511(2)
C19 C20 1.386(2)
C19 H19 0.9500
C20 C21 1.387(2)
C20 H20 0.9500
C21 C22 1.391(2)
C21 H21 0.9500
C22 C23 1.388(2)
C22 H22 0.9500
C23 H23 0.9500
C24 O6 1.4341(18)
C24 C25 1.5337(19)
C24 H24 1.0000
C25 O7 1.4299(18)
C25 C26 1.521(2)
C25 H25 1.0000
C26 O8 1.204(2)
C26 O9 1.3380(18)
C27 O9 1.4486(18)
C27 H27A 0.9800
C27 H27B 0.9800
C27 H27C 0.9800
C28 C33 1.380(2)
C28 O7 1.3926(18)
C28 C29 1.402(2)
C29 O10 1.3603(19)
C29 C30 1.389(2)
C30 C31 1.391(2)
C30 H30 0.9500
C31 C32 1.385(2)
C31 H31 0.9500
C32 C33 1.395(2)
C32 H32 0.9500
C33 H33 0.9500
C34 O10 1.4322(18)
C34 H34A 0.9800
C34 H34B 0.9800
C34 H34C 0.9800
O6 H6O 0.88(2)

loop_
_geom_torsion_atom_site_label_1
_geom_torsion_atom_site_label_2
_geom_torsion_atom_site_label_3
_geom_torsion_atom_site_label_4
_geom_torsion
C6 C1 C2 C3 0.2(2)
C7 C1 C2 C3 177.31(14)
C1 C2 C3 C4 -0.8(2)
C2 C3 C4 C5 1.0(2)
C3 C4 C5 C6 -0.6(2)
C4 C5 C6 C1 0.0(2)
C2 C1 C6 C5 0.2(2)
C7 C1 C6 C5 -176.90(14)
C2 C1 C7 O1 43.48(18)
C6 C1 C7 O1 -139.48(14)
C2 C1 C7 C8 -73.59(17)
C6 C1 C7 C8 103.46(15)
O1 C7 C8 O2 171.93(11)
C1 C7 C8 O2 -66.64(15)
O1 C7 C8 C9 51.57(15)
C1 C7 C8 C9 173.01(12)
O2 C8 C9 O3 -50.68(19)
C7 C8 C9 O3 67.20(18)
O2 C8 C9 O4 131.90(12)
C7 C8 C9 O4 -110.22(13)
C16 C11 C12 O5 178.96(14)
O2 C11 C12 O5 -1.27(19)
C16 C11 C12 C13 -0.6(2)
O2 C11 C12 C13 179.19(13)
O5 C12 C13 C14 -178.72(15)
C11 C12 C13 C14 0.8(2)
C12 C13 C14 C15 -0.5(2)
C13 C14 C15 C16 0.0(2)
O2 C11 C16 C15 -179.69(13)
C12 C11 C16 C15 0.1(2)
C14 C15 C16 C11 0.2(2)
C16 C11 O2 C8 -100.68(16)
C12 C11 O2 C8 79.55(16)
C9 C8 O2 C11 -109.58(14)
C7 C8 O2 C11 130.69(12)
O3 C9 O4 C10 1.0(2)
C8 C9 O4 C10 178.43(12)
C13 C12 O5 C17 5.8(2)
C11 C12 O5 C17 -173.72(14)
C23 C18 C19 C20 -0.3(2)
C24 C18 C19 C20 -176.47(13)
C18 C19 C20 C21 0.2(2)
C19 C20 C21 C22 -0.3(2)
C20 C21 C22 C23 0.5(2)
C21 C22 C23 C18 -0.6(2)
C19 C18 C23 C22 0.5(2)
C24 C18 C23 C22 176.62(14)
C23 C18 C24 O6 139.81(14)
C19 C18 C24 O6 -44.08(18)
C23 C18 C24 C25 -102.28(15)
C19 C18 C24 C25 73.84(17)
O6 C24 C25 O7 -170.33(11)
C18 C24 C25 O7 67.41(15)
O6 C24 C25 C26 -49.77(15)
C18 C24 C25 C26 -172.03(12)
O7 C25 C26 O8 48.73(19)
C24 C25 C26 O8 -69.51(18)
O7 C25 C26 O9 -133.52(12)
C24 C25 C26 O9 108.24(13)
C33 C28 C29 O10 -179.79(13)
O7 C28 C29 O10 0.6(2)
C33 C28 C29 C30 -0.3(2)
O7 C28 C29 C30 -179.94(13)
O10 C29 C30 C31 179.08(14)
C28 C29 C30 C31 -0.3(2)
C29 C30 C31 C32 0.9(2)
C30 C31 C32 C33 -0.9(2)
O7 C28 C33 C32 179.99(13)
C29 C28 C33 C32 0.4(2)
C31 C32 C33 C28 0.2(2)
C33 C28 O7 C25 100.92(15)
C29 C28 O7 C25 -79.47(17)
C26 C25 O7 C28 109.56(13)
C24 C25 O7 C28 -130.41(13)
O8 C26 O9 C27 0.5(2)
C25 C26 O9 C27 -177.26(12)
C30 C29 O10 C34 -3.4(2)
C28 C29 O10 C34 176.03(14)
